data_4061870
loop_
_publ_author_name
'Estler, F.'
'Eickerling, G.'
'Herdtweck, E.'
'Anwander, R.'

_publ_section_title
;
 Organorare-Earth Complexes Supported by Chelating Diamide Ligands
;
_journal_name_full Organometallics
_journal_year 2003
_chemical_formula_moiety 'C39 H60 N3 O Sc Si, C7 H8'
_chemical_formula_sum 'C46 H68 N3 O Sc Si'
_chemical_formula_weight 752.08
_space_group_IT_number 2
_space_group_name_Hall '-P 1'
_space_group_name_H-M_alt 'P -1'
_symmetry_cell_setting triclinic
_symmetry_space_group_name_Hall '-P 1'
_symmetry_space_group_name_H-M 'P -1'
_cell_angle_alpha 78.1150(7)
_cell_angle_beta 79.5690(8)
_cell_angle_gamma 76.8660(7)
_cell_formula_units_Z 2
_cell_length_a 11.4010(1)
_cell_length_b 13.1150(2)
_cell_length_c 15.7320(2)
_cell_measurement_temperature 193(1)
_cell_volume 2219.32(5)
_diffrn_ambient_temperature 193
_exptl_crystal_density_diffrn 1.125
_cod_depositor_comments
;
The following automatic conversions were performed:
'_symmetry_cell_setting' value 'Triclinic' changed to 'triclinic'
according to '/home/saulius/struct/CIF-dictionaries/cif_core.dic'
dictionary named 'cif_core.dic' version 2.4.1 from 2010-06-29.

Automatic conversion script
Id: cif_fix_enum 1527 2010-12-29 10:47:43Z saulius 
;
_cod_database_code 4061870

loop_
_symmetry_equiv_pos_as_xyz
x,y,z
-x,-y,-z

loop_
_atom_site_aniso_label
_atom_site_aniso_U_11
_atom_site_aniso_U_22
_atom_site_aniso_U_33
_atom_site_aniso_U_23
_atom_site_aniso_U_13
_atom_site_aniso_U_12
Sc 0.0164(2) 0.0190(2) 0.0210(2) -0.0028(1) -0.0010(1) -0.0039(1)
Si 0.0242(3) 0.0349(3) 0.0306(3) -0.0084(2) -0.0037(2) -0.0117(2)
O 0.0233(6) 0.0284(7) 0.0360(8) -0.0090(6) 0.0068(6) -0.0092(5)
N1 0.0219(7) 0.0198(7) 0.0223(8) -0.0003(6) 0.0000(6) -0.0036(6)
N2 0.0168(7) 0.0213(7) 0.0244(8) -0.0024(6) -0.0034(6) -0.0015(6)
N3 0.0189(7) 0.0210(7) 0.0235(8) -0.0029(6) -0.0022(6) -0.0039(6)
C1 0.0221(9) 0.0220(9) 0.0298(10) -0.0010(7) -0.0027(8) -0.0009(7)
C2 0.0196(8) 0.0218(9) 0.0275(10) -0.0035(7) -0.0033(7) -0.0033(7)
C3 0.0218(9) 0.0296(10) 0.0357(11) -0.0031(8) 0.0015(8) 0.0012(8)
C4 0.0258(10) 0.0390(11) 0.0335(11) -0.0065(9) 0.0095(9) -0.0026(8)
C5 0.0305(10) 0.0307(10) 0.0239(10) -0.0001(8) 0.0020(8) -0.0052(8)
C6 0.0228(8) 0.0242(9) 0.0222(9) -0.0023(7) -0.0021(7) -0.0067(7)
C7 0.0250(9) 0.0251(9) 0.0245(10) -0.0010(7) -0.0038(8) -0.0022(7)
C8 0.0198(8) 0.0229(9) 0.0203(9) -0.0020(7) -0.0043(7) -0.0019(7)
C9 0.0233(9) 0.0250(9) 0.0254(10) -0.0039(7) -0.0050(7) -0.0035(7)
C10 0.0208(9) 0.0331(10) 0.0415(12) -0.0064(9) -0.0074(8) -0.0065(8)
C11 0.0196(9) 0.0332(11) 0.0527(13) -0.0049(9) -0.0085(9) 0.0025(8)
C12 0.0278(10) 0.0220(9) 0.0457(12) -0.0062(8) -0.0049(9) 0.0004(7)
C13 0.0229(9) 0.0231(9) 0.0279(10) -0.0034(7) -0.0038(7) -0.0033(7)
C14 0.0200(8) 0.0206(9) 0.0271(10) -0.0003(7) -0.0025(7) -0.0016(7)
C15 0.0276(9) 0.0231(9) 0.0317(10) -0.0017(8) -0.0044(8) -0.0060(7)
C16 0.0433(12) 0.0299(10) 0.0425(13) 0.0001(9) -0.0059(10) -0.0185(9)
C17 0.0540(14) 0.0413(12) 0.0344(12) 0.0081(9) -0.0005(10) -0.0237(11)
C18 0.0471(12) 0.0410(12) 0.0254(11) 0.0007(9) -0.0027(9) -0.0144(10)
C19 0.0274(9) 0.0259(9) 0.0264(10) -0.0017(7) -0.0033(8) -0.0043(7)
C20 0.0261(9) 0.0254(9) 0.0365(11) -0.0069(8) -0.0100(8) -0.0049(7)
C21 0.0599(15) 0.0371(13) 0.0497(15) -0.0183(11) -0.0066(12) -0.0053(11)
C22 0.0376(12) 0.0319(12) 0.084(2) -0.0174(12) -0.0071(13) -0.0120(10)
C23 0.0250(9) 0.0206(9) 0.0414(11) -0.0066(8) -0.0074(8) -0.0027(7)
C24 0.0360(11) 0.0284(10) 0.0531(14) -0.0011(10) -0.0053(10) -0.0098(9)
C25 0.0408(12) 0.0303(11) 0.0528(14) -0.0147(10) -0.0082(10) -0.0061(9)
C26 0.0390(11) 0.0272(10) 0.0345(11) -0.0056(8) -0.0058(9) -0.0114(8)
C27 0.0463(13) 0.0428(13) 0.0479(14) -0.0148(11) -0.0158(11) -0.0051(10)
C28 0.0454(13) 0.0408(13) 0.0536(15) -0.0166(11) -0.0059(11) -0.0078(10)
C29 0.0355(10) 0.0294(10) 0.0273(10) -0.0025(8) -0.0091(8) -0.0066(8)
C30 0.0413(12) 0.0425(13) 0.0550(15) -0.0104(11) -0.0187(11) -0.0044(10)
C31 0.0523(14) 0.0358(12) 0.0371(12) -0.0080(9) -0.0076(10) -0.0040(10)
C32 0.0241(9) 0.0238(9) 0.0252(10) -0.0026(7) -0.0034(7) -0.0061(7)
C33 0.0261(11) 0.0534(14) 0.078(2) -0.0246(14) -0.0079(11) -0.0076(10)
C34 0.0426(13) 0.0535(14) 0.0538(16) -0.0211(12) -0.0051(11) -0.0210(11)
C35 0.0453(14) 0.0839(19) 0.0390(14) -0.0006(12) -0.0025(11) -0.0420(14)
C36 0.0325(11) 0.0290(11) 0.0589(15) -0.0018(10) 0.0117(10) -0.0110(9)
C37 0.0382(13) 0.0398(13) 0.077(2) -0.0072(12) 0.0234(12) -0.0117(10)
C38 0.0296(11) 0.0373(12) 0.0652(16) -0.0163(11) 0.0068(11) -0.0057(9)
C39 0.0354(11) 0.0315(11) 0.0435(13) -0.0173(9) 0.0086(9) -0.0090(9)
C1L 0.0339(11) 0.0322(11) 0.0571(16) 0.0035(10) -0.0040(11) 0.0007(9)
C2L 0.0554(14) 0.0375(12) 0.0362(13) 0.0005(10) -0.0026(11) 0.0116(11)
C3L 0.0564(15) 0.0371(12) 0.0545(16) -0.0091(11) -0.0222(13) 0.0060(11)
C4L 0.0411(13) 0.0379(12) 0.0708(18) -0.0067(12) -0.0108(12) -0.0051(10)
C5L 0.0510(14) 0.0402(13) 0.0426(14) -0.0016(10) 0.0020(11) -0.0020(11)
C6L 0.0440(12) 0.0317(11) 0.0451(14) -0.0046(9) -0.0109(10) 0.0039(9)
C7L 0.086(2) 0.066(2) 0.075(2) -0.0203(16) -0.0336(18) -0.0088(17)

loop_
_atom_site_label
_atom_site_type_symbol
_atom_site_thermal_displace_type
_atom_site_fract_x
_atom_site_fract_y
_atom_site_fract_z
_atom_site_occupancy
_atom_site_U_iso_or_equiv
_atom_site_calc_flag
_atom_site_refinement_flags
Sc Sc Uani 0.29091(3) 0.14387(2) 0.71299(2) 1.000 0.0190(1) . .
Si Si Uani 0.08870(5) -0.01283(4) 0.67562(3) 1.000 0.0286(2) . .
O O Uani 0.46285(11) 0.15421(10) 0.62746(9) 1.000 0.0295(4) . .
N1 N Uani 0.18727(12) 0.29699(11) 0.67976(9) 1.000 0.0223(4) . .
N2 N Uani 0.35576(12) 0.04856(11) 0.82536(9) 1.000 0.0214(4) . .
N3 N Uani 0.14869(12) 0.17515(11) 0.82621(9) 1.000 0.0214(4) . .
C1 C Uani 0.06846(15) 0.33150(14) 0.72949(12) 1.000 0.0258(5) . .
C2 C Uani 0.05439(15) 0.25777(13) 0.81611(12) 1.000 0.0232(5) . .
C3 C Uani -0.04158(16) 0.27140(15) 0.88309(13) 1.000 0.0311(6) . .
C4 C Uani -0.03715(17) 0.20051(16) 0.96169(13) 1.000 0.0351(6) . .
C5 C Uani 0.06329(17) 0.11938(15) 0.97268(12) 1.000 0.0299(6) . .
C6 C Uani 0.15613(15) 0.10855(14) 0.90323(11) 1.000 0.0231(5) . .
C7 C Uani 0.27196(15) 0.02678(14) 0.90582(12) 1.000 0.0258(5) . .
C8 C Uani 0.47621(15) -0.01136(13) 0.83109(11) 1.000 0.0214(5) . .
C9 C Uani 0.56884(15) 0.04051(14) 0.83969(12) 1.000 0.0246(5) . .
C10 C Uani 0.68619(16) -0.01905(15) 0.84549(13) 1.000 0.0312(6) . .
C11 C Uani 0.71351(17) -0.12702(16) 0.84326(14) 1.000 0.0364(6) . .
C12 C Uani 0.62397(17) -0.17673(15) 0.83293(13) 1.000 0.0327(6) . .
C13 C Uani 0.50599(16) -0.12092(14) 0.82582(12) 1.000 0.0250(5) . .
C14 C Uani 0.22427(15) 0.37670(13) 0.60968(12) 1.000 0.0236(5) . .
C15 C Uani 0.27502(16) 0.45809(14) 0.62686(12) 1.000 0.0277(5) . .
C16 C Uani 0.32320(19) 0.52743(16) 0.55718(14) 1.000 0.0377(7) . .
C17 C Uani 0.3209(2) 0.51973(17) 0.47125(14) 1.000 0.0438(7) . .
C18 C Uani 0.26726(19) 0.44337(16) 0.45433(13) 1.000 0.0382(7) . .
C19 C Uani 0.21710(16) 0.37212(14) 0.52168(12) 1.000 0.0272(5) . .
C20 C Uani 0.54122(16) 0.15895(14) 0.84326(13) 1.000 0.0284(6) . .
C21 C Uani 0.4741(2) 0.18245(18) 0.93215(15) 1.000 0.0481(8) . .
C22 C Uani 0.6526(2) 0.21018(17) 0.81905(19) 1.000 0.0494(9) . .
C23 C Uani 0.41229(16) -0.17895(14) 0.81037(13) 1.000 0.0288(6) . .
C24 C Uani 0.37983(19) -0.26179(16) 0.88996(15) 1.000 0.0396(7) . .
C25 C Uani 0.4555(2) -0.23213(16) 0.72903(15) 1.000 0.0401(7) . .
C26 C Uani 0.27826(18) 0.47224(15) 0.72011(13) 1.000 0.0326(6) . .
C27 C Uani 0.4068(2) 0.46691(18) 0.73848(16) 1.000 0.0441(8) . .
C28 C Uani 0.1960(2) 0.57767(17) 0.73924(16) 1.000 0.0456(8) . .
C29 C Uani 0.15278(17) 0.29379(15) 0.49931(13) 1.000 0.0304(6) . .
C30 C Uani 0.0309(2) 0.35148(18) 0.46833(16) 1.000 0.0451(8) . .
C31 C Uani 0.2309(2) 0.22948(17) 0.43135(14) 1.000 0.0421(7) . .
C32 C Uani 0.23559(15) 0.03054(14) 0.64545(12) 1.000 0.0244(5) . .
C33 C Uani -0.04124(19) 0.10334(19) 0.66580(19) 1.000 0.0505(9) . .
C34 C Uani 0.0652(2) -0.10679(19) 0.60777(16) 1.000 0.0465(8) . .
C35 C Uani 0.0715(2) -0.0862(2) 0.79126(15) 1.000 0.0532(9) . .
C36 C Uani 0.52444(19) 0.24263(16) 0.58819(16) 1.000 0.0425(7) . .
C37 C Uani 0.6421(2) 0.19557(18) 0.5388(2) 1.000 0.0555(9) . .
C38 C Uani 0.66509(19) 0.07978(17) 0.58049(17) 1.000 0.0448(8) . .
C39 C Uani 0.54094(18) 0.05604(16) 0.60337(15) 1.000 0.0366(7) . .
C1L C Uani 0.1442(2) 0.41577(17) 0.13586(16) 1.000 0.0442(7) . .
C2L C Uani 0.1880(2) 0.44760(18) 0.20027(15) 1.000 0.0479(8) . .
C3L C Uani 0.2865(2) 0.49634(18) 0.17999(17) 1.000 0.0498(8) . .
C4L C Uani 0.3405(2) 0.51417(18) 0.09452(18) 1.000 0.0504(8) . .
C5L C Uani 0.2975(2) 0.48196(18) 0.03015(16) 1.000 0.0477(8) . .
C6L C Uani 0.1988(2) 0.43173(17) 0.04915(15) 1.000 0.0418(7) . .
C7L C Uani 0.1546(3) 0.3934(3) -0.0210(2) 1.000 0.0726(12) . .
H1A H Uiso 0.00460 0.33130 0.69630 1.000 0.035(5) calc R
H1B H Uiso 0.06120 0.40340 0.73940 1.000 0.031(5) calc R
H3 H Uiso -0.10790 0.32710 0.87560 1.000 0.039(6) calc R
H4 H Uiso -0.10170 0.20750 1.00700 1.000 0.032(5) calc R
H5 H Uiso 0.06820 0.07300 1.02580 1.000 0.033(5) calc R
H7A H Uiso 0.30920 0.02840 0.95620 1.000 0.032(5) calc R
H7B H Uiso 0.25430 -0.04350 0.91170 1.000 0.031(5) calc R
H10 H Uiso 0.74740 0.01450 0.85100 1.000 0.036(6) calc R
H11 H Uiso 0.79180 -0.16570 0.84870 1.000 0.044(6) calc R
H12 H Uiso 0.64290 -0.24900 0.83070 1.000 0.038(6) calc R
H16 H Uiso 0.35770 0.58010 0.56860 1.000 0.039(6) calc R
H17 H Uiso 0.35530 0.56570 0.42530 1.000 0.055(7) calc R
H18 H Uiso 0.26440 0.43930 0.39640 1.000 0.044(6) calc R
H20 H Uiso 0.48640 0.19380 0.79990 1.000 0.032(5) calc R
H21A H Uiso 0.45820 0.25760 0.93170 1.000 0.056(7) calc R
H21B H Uiso 0.52320 0.14640 0.97700 1.000 0.063(8) calc R
H21C H Uiso 0.39850 0.15810 0.94370 1.000 0.075(9) calc R
H22A H Uiso 0.62850 0.28440 0.82260 1.000 0.053(7) calc R
H22B H Uiso 0.68950 0.20210 0.76030 1.000 0.062(8) calc R
H22C H Uiso 0.71000 0.17640 0.85900 1.000 0.079(9) calc R
H23 H Uiso 0.33800 -0.12610 0.80010 1.000 0.026(5) calc R
H24A H Uiso 0.32060 -0.29630 0.87760 1.000 0.049(7) calc R
H24B H Uiso 0.34690 -0.22740 0.93980 1.000 0.045(6) calc R
H24C H Uiso 0.45170 -0.31370 0.90240 1.000 0.054(7) calc R
H25A H Uiso 0.39440 -0.26760 0.72110 1.000 0.054(7) calc R
H25B H Uiso 0.52970 -0.28290 0.73680 1.000 0.055(7) calc R
H25C H Uiso 0.46960 -0.17910 0.67830 1.000 0.064(8) calc R
H26 H Uiso 0.24580 0.41440 0.76050 1.000 0.028(5) calc R
H27A H Uiso 0.40360 0.47580 0.79800 1.000 0.057(7) calc R
H27B H Uiso 0.44110 0.52240 0.69920 1.000 0.067(8) calc R
H27C H Uiso 0.45640 0.39910 0.72980 1.000 0.049(7) calc R
H28A H Uiso 0.19840 0.58520 0.79830 1.000 0.059(7) calc R
H28B H Uiso 0.11400 0.57800 0.73230 1.000 0.058(7) calc R
H28C H Uiso 0.22420 0.63570 0.69910 1.000 0.052(7) calc R
H29 H Uiso 0.13510 0.24370 0.55320 1.000 0.025(5) calc R
H30A H Uiso -0.00900 0.30090 0.45480 1.000 0.056(7) calc R
H30B H Uiso 0.04520 0.40340 0.41690 1.000 0.061(8) calc R
H30C H Uiso -0.01980 0.38620 0.51400 1.000 0.054(7) calc R
H31A H Uiso 0.18650 0.18100 0.41980 1.000 0.055(7) calc R
H31B H Uiso 0.30420 0.19020 0.45350 1.000 0.052(7) calc R
H31C H Uiso 0.25110 0.27680 0.37810 1.000 0.057(7) calc R
H32A H Uiso 0.24090 0.06160 0.58370 1.000 0.038(6) calc R
H32B H Uiso 0.29810 -0.03350 0.65020 1.000 0.047(6) calc R
H33A H Uiso -0.11660 0.07870 0.68210 1.000 0.062(7) calc R
H33B H Uiso -0.03640 0.14040 0.60630 1.000 0.086(10) calc R
H33C H Uiso -0.03740 0.15060 0.70400 1.000 0.084(10) calc R
H34A H Uiso -0.01320 -0.12540 0.62770 1.000 0.069(8) calc R
H34B H Uiso 0.12740 -0.16990 0.61360 1.000 0.071(9) calc R
H34C H Uiso 0.06930 -0.07320 0.54730 1.000 0.085(10) calc R
H35A H Uiso -0.00590 -0.10750 0.80520 1.000 0.064(8) calc R
H35B H Uiso 0.07610 -0.04060 0.83060 1.000 0.084(10) calc R
H35C H Uiso 0.13540 -0.14790 0.79730 1.000 0.106(13) calc R
H36A H Uiso 0.53890 0.27690 0.63330 1.000 0.096(11) calc R
H36B H Uiso 0.47550 0.29490 0.54890 1.000 0.058(7) calc R
H37A H Uiso 0.70700 0.22920 0.54470 1.000 0.077(9) calc R
H37B H Uiso 0.63570 0.20360 0.47700 1.000 0.114(13) calc R
H38A H Uiso 0.71540 0.03610 0.53960 1.000 0.054(7) calc R
H38B H Uiso 0.70420 0.06860 0.63240 1.000 0.087(10) calc R
H39A H Uiso 0.51580 0.03780 0.55360 1.000 0.061(8) calc R
H39B H Uiso 0.53790 -0.00260 0.65220 1.000 0.062(8) calc R
H1L H Uiso 0.07720 0.38310 0.15080 1.000 0.050(7) calc R
H2L H Uiso 0.15040 0.43590 0.25800 1.000 0.061(8) calc R
H3L H Uiso 0.31620 0.51700 0.22370 1.000 0.062(8) calc R
H4L H Uiso 0.40640 0.54820 0.07990 1.000 0.071(8) calc R
H5L H Uiso 0.33550 0.49420 -0.02750 1.000 0.054(7) calc R
H7L H Uiso 0.16170 0.31770 -0.00680 1.000 0.144(17) calc R
H8L H Uiso 0.20290 0.41160 -0.07650 1.000 0.22(3) calc R
H9L H Uiso 0.07100 0.42660 -0.02440 1.000 0.18(2) calc R

loop_
_geom_bond_atom_site_label_1
_geom_bond_atom_site_label_2
_geom_bond_distance
_geom_bond_site_symmetry_1
_geom_bond_site_symmetry_2
_geom_bond_publ_flag
Sc O 2.1822(14) . . yes
Sc N1 2.1012(15) . . yes
Sc N2 2.0922(14) . . yes
Sc N3 2.2188(14) . . yes
Sc C32 2.2484(18) . . yes
Si C32 1.8405(19) . . yes
Si C33 1.871(2) . . yes
Si C34 1.878(2) . . yes
Si C35 1.873(2) . . yes
O C36 1.462(3) . . yes
O C39 1.467(2) . . yes
N1 C1 1.461(2) . . yes
N1 C14 1.430(2) . . yes
N2 C7 1.461(2) . . yes
N2 C8 1.427(2) . . yes
N3 C2 1.348(2) . . yes
N3 C6 1.344(2) . . yes
C1 C2 1.505(3) . . no
C2 C3 1.382(3) . . no
C3 C4 1.387(3) . . no
C4 C5 1.384(3) . . no
C5 C6 1.382(3) . . no
C6 C7 1.501(3) . . no
C8 C9 1.419(3) . . no
C8 C13 1.416(2) . . no
C9 C10 1.396(3) . . no
C9 C20 1.524(3) . . no
C10 C11 1.385(3) . . no
C11 C12 1.378(3) . . no
C12 C13 1.390(3) . . no
C13 C23 1.523(3) . . no
C14 C15 1.415(3) . . no
C14 C19 1.416(3) . . no
C15 C16 1.389(3) . . no
C15 C26 1.524(3) . . no
C16 C17 1.382(3) . . no
C17 C18 1.377(3) . . no
C18 C19 1.392(3) . . no
C19 C29 1.517(3) . . no
C20 C21 1.523(3) . . no
C20 C22 1.522(3) . . no
C23 C24 1.530(3) . . no
C23 C25 1.533(3) . . no
C26 C27 1.528(3) . . no
C26 C28 1.537(3) . . no
C29 C30 1.535(3) . . no
C29 C31 1.527(3) . . no
C36 C37 1.493(3) . . no
C37 C38 1.509(3) . . no
C38 C39 1.483(3) . . no
C1 H1A 0.9705 . . no
C1 H1B 0.9699 . . no
C3 H3 0.9301 . . no
C4 H4 0.9297 . . no
C5 H5 0.9293 . . no
C7 H7A 0.9705 . . no
C7 H7B 0.9701 . . no
C10 H10 0.9302 . . no
C11 H11 0.9303 . . no
C12 H12 0.9296 . . no
C16 H16 0.9297 . . no
C17 H17 0.9301 . . no
C18 H18 0.9306 . . no
C20 H20 0.9803 . . no
C21 H21A 0.9595 . . no
C21 H21B 0.9592 . . no
C21 H21C 0.9604 . . no
C22 H22A 0.9599 . . no
C22 H22B 0.9601 . . no
C22 H22C 0.9602 . . no
C23 H23 0.9801 . . no
C24 H24A 0.9599 . . no
C24 H24B 0.9598 . . no
C24 H24C 0.9607 . . no
C25 H25A 0.9591 . . no
C25 H25B 0.9601 . . no
C25 H25C 0.9603 . . no
C26 H26 0.9798 . . no
C27 H27A 0.9604 . . no
C27 H27B 0.9597 . . no
C27 H27C 0.9606 . . no
C28 H28A 0.9602 . . no
C28 H28B 0.9596 . . no
C28 H28C 0.9597 . . no
C29 H29 0.9797 . . no
C30 H30A 0.9605 . . no
C30 H30B 0.9595 . . no
C30 H30C 0.9604 . . no
C31 H31A 0.9595 . . no
C31 H31B 0.9597 . . no
C31 H31C 0.9596 . . no
C32 H32A 0.9697 . . no
C32 H32B 0.9697 . . no
C33 H33A 0.9595 . . no
C33 H33B 0.9600 . . no
C33 H33C 0.9605 . . no
C34 H34A 0.9607 . . no
C34 H34B 0.9602 . . no
C34 H34C 0.9602 . . no
C35 H35A 0.9600 . . no
C35 H35B 0.9602 . . no
C35 H35C 0.9592 . . no
C36 H36A 0.9697 . . no
C36 H36B 0.9695 . . no
C37 H37A 0.9699 . . no
C37 H37B 0.9704 . . no
C38 H38A 0.9695 . . no
C38 H38B 0.9696 . . no
C39 H39A 0.9706 . . no
C39 H39B 0.9705 . . no
C1L C2L 1.379(3) . . no
C1L C6L 1.388(3) . . no
C2L C3L 1.373(3) . . no
C3L C4L 1.370(4) . . no
C4L C5L 1.376(4) . . no
C5L C6L 1.387(3) . . no
C6L C7L 1.507(4) . . no
C1L H1L 0.9298 . . no
C2L H2L 0.9293 . . no
C3L H3L 0.9293 . . no
C4L H4L 0.9296 . . no
C5L H5L 0.9303 . . no
C7L H7L 0.9596 . . no
C7L H8L 0.9604 . . no
C7L H9L 0.9598 . . no
